data_1537558
loop_
_publ_author_name
'Krotova, O.D.'
'Sorokina, N.I.'
'Verin, I.A.'
'Voronkova, V.I.'
'Yanovskii, V.K.'
'Simonov, V.I.'

_publ_section_title
;
 Structure and properties of single crystals of tin-doped potassium
 titanyl phosphate
;
_journal_name_full Kristallografiya
_journal_page_first 992
_journal_page_last 999
_journal_volume 48
_journal_year 2003
_chemical_formula_sum 'K O5 P Sn0.75 Ti0.25'
_chemical_name_systematic 'K ((Ti0.25 Sn0.75) O) (P O4)'
_space_group_IT_number 33
_symmetry_space_group_name_Hall 'P 2c -2n'
_symmetry_space_group_name_H-M 'P n a 21'
_cell_angle_alpha 90
_cell_angle_beta 90
_cell_angle_gamma 90
_cell_formula_units_Z 8
_cell_length_a 13.076
_cell_length_b 6.504
_cell_length_c 10.69
_cell_volume 909.145
_citation_journal_id_ASTM KRISAJ
_cod_data_source_file Krotova_KRISAJ_2003_480.cif
_cod_data_source_block K1O5P1Sn0.75Ti0.25
_cod_original_formula_sum 'K1 O5 P1 Sn0.75 Ti0.25'
_cod_database_code 1537558

loop_
_symmetry_equiv_pos_as_xyz
x,y,z
-x,-y,z+1/2
-x+1/2,y+1/2,z+1/2
x+1/2,-y+1/2,z

loop_
_atom_site_label
_atom_site_type_symbol
_atom_site_fract_x
_atom_site_fract_y
_atom_site_fract_z
_atom_site_occupancy
_atom_site_U_iso_or_equiv
Ti1 Ti+4 0.37306 0.4983 0 0.262 0.0
O8 O-2 0.2488 0.469 0.39 1 0.0
O7 O-2 0.2475 0.5297 0.6145 1 0.0
O1 O-2 0.4859 0.4876 0.1376 1 0.0
P1 P+5 0.5003 0.3412 0.2499 1 0.0
O10 O-2 0.2255 -0.02 0.635 1 0.0
Sn1 Sn+4 0.37306 0.4983 0 0.738 0.0
P2 P+5 0.177 0.5026 0.5028 1 0.0
O3 O-2 0.4058 0.2032 0.2694 1 0.0
Ti2 Ti+4 0.24758 0.2549 0.2494 0.244 0.0
K1 K+1 0.108 0.6944 0.0611 1 0.0
O2 O-2 0.5124 0.4759 0.3671 1 0.0
K2 K+1 0.3769 0.7789 0.3038 1 0.0
Sn2 Sn+4 0.24758 0.2549 0.2494 0.756 0.0
O6 O-2 0.1077 0.6884 0.4772 1 0.0
O4 O-2 0.5922 0.2 0.227 1 0.0
O5 O-2 0.1074 0.3155 0.5253 1 0.0
O9 O-2 0.2334 0.037 0.3737 1 0.0
